data_1558854
loop_
_publ_author_name
'Shi, Yizhong'
'Wang, Kai'
'Tsuchiya, Youichi'
'Liu, Wei'
'Komino, Takeshi'
'Fan, Xiaochun'
'Sun, Dianming'
'Dai, Gaole'
'Chen, Jiaxiong'
'Zhang, Ming'
'Zheng, Caijun'
'Xiong, Shiyun'
'Ou, Xuemei'
'Yu, Jia'
'Jie, Jiansheng'
'Lee, Chun-Sing'
'Adachi, Chihaya'
'Zhang, Xiaohong'

_publ_section_title
;
 Hydrogen bond-modulated molecular packing and its applications in
 high-performance non-doped organic electroluminescence
;
_journal_issue 10
_journal_name_full 'Materials Horizons'
_journal_page_first 2734
_journal_page_last 2740
_journal_paper_doi 10.1039/D0MH00952K
_journal_volume 7
_journal_year 2020
_chemical_formula_moiety 'C33 H22 N4 O'
_chemical_formula_sum 'C33 H22 N4 O'
_chemical_formula_weight 490.55
_chemical_name_systematic '10-(4-([4,2':6',4''-terpyridin]-4'-yl) phenyl)-10H-phenoxazine'
_space_group_crystal_system triclinic
_space_group_IT_number 2
_space_group_name_Hall '-P 1'
_space_group_name_H-M_alt 'P -1'
_atom_sites_solution_hydrogens geom
_audit_creation_date 2020-01-07
_audit_creation_method
;
Olex2 1.3
(compiled Nov 21 2019 18:26:39 for OlexSys, GUI svn.r6003)
;
_audit_update_record
;
2020-01-07 deposited with the CCDC.	2020-08-11 downloaded from the CCDC.
;
_cell_angle_alpha 96.653(6)
_cell_angle_beta 98.071(6)
_cell_angle_gamma 112.124(6)
_cell_formula_units_Z 2
_cell_length_a 9.449(3)
_cell_length_b 10.758(3)
_cell_length_c 13.327(4)
_cell_measurement_reflns_used 666
_cell_measurement_temperature 293(2)
_cell_measurement_theta_max 20.165
_cell_measurement_theta_min 2.364
_cell_volume 1221.3(6)
_computing_cell_refinement 'SAINT v7.68A (Bruker, 2009)'
_computing_data_reduction 'SAINT v7.68A (Bruker, 2009)'
_computing_molecular_graphics 'Olex2 1.3 (Dolomanov et al., 2009)'
_computing_publication_material 'Olex2 1.3 (Dolomanov et al., 2009)'
_computing_structure_refinement 'SHELXL 2018/3 (Sheldrick, 2015)'
_computing_structure_solution 'SHELXS-97 (Sheldrick, 1990)'
_diffrn_ambient_temperature 293(2)
_diffrn_measured_fraction_theta_full 0.979
_diffrn_measured_fraction_theta_max 0.980
_diffrn_measurement_device_type 'Xcalibur, Atlas, Gemini'
_diffrn_measurement_method 'phi and omega scans'
_diffrn_radiation_monochromator graphite
_diffrn_radiation_type MoK\a
_diffrn_radiation_wavelength 0.71073
_diffrn_reflns_av_R_equivalents 0.0419
_diffrn_reflns_av_unetI/netI 0.0861
_diffrn_reflns_Laue_measured_fraction_full 0.979
_diffrn_reflns_Laue_measured_fraction_max 0.980
_diffrn_reflns_limit_h_max 8
_diffrn_reflns_limit_h_min -11
_diffrn_reflns_limit_k_max 13
_diffrn_reflns_limit_k_min -10
_diffrn_reflns_limit_l_max 16
_diffrn_reflns_limit_l_min -16
_diffrn_reflns_number 6784
_diffrn_reflns_point_group_measured_fraction_full 0.979
_diffrn_reflns_point_group_measured_fraction_max 0.980
_diffrn_reflns_theta_full 25.242
_diffrn_reflns_theta_max 25.498
_diffrn_reflns_theta_min 1.570
_diffrn_source_current 30.0
_diffrn_source_power 1.5
_diffrn_source_voltage 50.0
_exptl_absorpt_coefficient_mu 0.083
_exptl_absorpt_correction_type none
_exptl_crystal_colour 'clear light green'
_exptl_crystal_colour_lustre clear
_exptl_crystal_colour_modifier light
_exptl_crystal_colour_primary green
_exptl_crystal_density_diffrn 1.334
_exptl_crystal_density_method 'not measured'
_exptl_crystal_description block
_exptl_crystal_F_000 512
_exptl_crystal_size_max 0.12
_exptl_crystal_size_mid 0.11
_exptl_crystal_size_min 0.1
_refine_diff_density_max 0.146
_refine_diff_density_min -0.182
_refine_diff_density_rms 0.037
_refine_ls_extinction_method none
_refine_ls_goodness_of_fit_ref 0.896
_refine_ls_hydrogen_treatment constr
_refine_ls_matrix_type full
_refine_ls_number_parameters 343
_refine_ls_number_reflns 4461
_refine_ls_number_restraints 0
_refine_ls_restrained_S_all 0.896
_refine_ls_R_factor_all 0.1670
_refine_ls_R_factor_gt 0.0600
_refine_ls_shift/su_max 0.000
_refine_ls_shift/su_mean 0.000
_refine_ls_structure_factor_coef Fsqd
_refine_ls_weighting_details 'w=1/[\s^2^(Fo^2^)+(0.0717P)^2^] where P=(Fo^2^+2Fc^2^)/3'
_refine_ls_weighting_scheme calc
_refine_ls_wR_factor_gt 0.1312
_refine_ls_wR_factor_ref 0.1638
_reflns_Friedel_coverage 0.000
_reflns_number_gt 1883
_reflns_number_total 4461
_reflns_threshold_expression 'I > 2\s(I)'
_cod_data_source_file d0mh00952k2.cif
_cod_data_source_block s_CCDC1
_cod_depositor_comments 'Adding full bibliography for 1558853--1558855.cif.'
_cod_database_code 1558854
_shelx_shelxl_version_number 2018/3
_shelx_space_group_comment
;
The symmetry employed for this shelxl refinement is uniquely defined
by the following loop, which should always be used as a source of
symmetry information in preference to the above space-group names.
They are only intended as comments.
;
_olex2_refinement_description
;
1. Fixed Uiso
 At 1.2 times of:
  All C(H) groups
2.a Aromatic/amide H refined with riding coordinates:
 C2(H2), C4(H4), C6(H6), C7(H7), C9(H9), C10(H10), C11(H11), C12(H12),
 C14(H14), C15(H15), C17(H17), C18(H18), C20(H20), C21(H21), C23(H23), C24(H24),
  C25(H25), C26(H26), C29(H29), C30(H30), C31(H31), C32(H32)
;
_olex2_submission_special_instructions 'No special instructions were received'

loop_
_space_group_symop_operation_xyz
'x, y, z'
'-x, -y, -z'

loop_
_atom_site_label
_atom_site_type_symbol
_atom_site_fract_x
_atom_site_fract_y
_atom_site_fract_z
_atom_site_U_iso_or_equiv
_atom_site_adp_type
_atom_site_occupancy
_atom_site_site_symmetry_order
_atom_site_calc_flag
_atom_site_refinement_flags_posn
_atom_site_refinement_flags_adp
_atom_site_refinement_flags_occupancy
_atom_site_disorder_assembly
_atom_site_disorder_group
O1 O 0.0201(3) 0.9732(3) 0.6659(2) 0.0854(8) Uani 1 1 d . . . . .
N1 N 0.2469(3) 0.3701(3) 0.00025(19) 0.0542(7) Uani 1 1 d . . . . .
N2 N 0.0804(3) 0.8053(3) 0.51623(19) 0.0602(8) Uani 1 1 d . . . . .
N3 N 0.3556(4) 0.6655(4) -0.2673(2) 0.0897(11) Uani 1 1 d . . . . .
N4 N 0.1927(5) -0.0963(4) 0.0620(3) 0.0873(10) Uani 1 1 d . . . . .
C1 C 0.2485(3) 0.4961(3) 0.0017(2) 0.0490(8) Uani 1 1 d . . . . .
C2 C 0.2201(3) 0.5666(3) 0.0853(2) 0.0512(8) Uani 1 1 d . . . . .
H2 H 0.222691 0.653581 0.083575 0.061 Uiso 1 1 calc R U . . .
C3 C 0.1878(3) 0.5079(3) 0.1715(2) 0.0476(8) Uani 1 1 d . . . . .
C4 C 0.1841(4) 0.3782(3) 0.1685(2) 0.0550(9) Uani 1 1 d . . . . .
H4 H 0.161656 0.334684 0.224195 0.066 Uiso 1 1 calc R U . . .
C5 C 0.2137(4) 0.3116(3) 0.0829(2) 0.0510(8) Uani 1 1 d . . . . .
C6 C 0.2718(5) 0.7053(5) -0.2079(3) 0.0910(13) Uani 1 1 d . . . . .
H6 H 0.235582 0.770306 -0.226702 0.109 Uiso 1 1 calc R U . . .
C7 C 0.2366(4) 0.6543(4) -0.1199(3) 0.0707(11) Uani 1 1 d . . . . .
H7 H 0.179624 0.686521 -0.080416 0.085 Uiso 1 1 calc R U . . .
C8 C 0.2853(3) 0.5560(3) -0.0904(2) 0.0510(8) Uani 1 1 d . . . . .
C9 C 0.3715(4) 0.5144(4) -0.1517(3) 0.0655(10) Uani 1 1 d . . . . .
H9 H 0.405987 0.447130 -0.136312 0.079 Uiso 1 1 calc R U . . .
C10 C 0.4059(5) 0.5752(5) -0.2373(3) 0.0796(12) Uani 1 1 d . . . . .
H10 H 0.468816 0.549745 -0.275602 0.096 Uiso 1 1 calc R U . . .
C11 C 0.2922(5) -0.0051(5) 0.0207(4) 0.0926(13) Uani 1 1 d . . . . .
H11 H 0.358941 -0.031502 -0.013057 0.111 Uiso 1 1 calc R U . . .
C12 C 0.3046(4) 0.1302(4) 0.0241(3) 0.0780(11) Uani 1 1 d . . . . .
H12 H 0.374619 0.189719 -0.008607 0.094 Uiso 1 1 calc R U . . .
C13 C 0.2100(4) 0.1721(4) 0.0775(2) 0.0582(9) Uani 1 1 d . . . . .
C14 C 0.1078(4) 0.0761(4) 0.1228(3) 0.0692(10) Uani 1 1 d . . . . .
H14 H 0.042753 0.099417 0.160363 0.083 Uiso 1 1 calc R U . . .
C15 C 0.1035(5) -0.0541(4) 0.1117(3) 0.0800(12) Uani 1 1 d . . . . .
H15 H 0.032239 -0.116972 0.141611 0.096 Uiso 1 1 calc R U . . .
C16 C 0.1594(3) 0.5824(3) 0.2617(2) 0.0473(8) Uani 1 1 d . . . . .
C17 C 0.1966(4) 0.5611(4) 0.3609(2) 0.0605(9) Uani 1 1 d . . . . .
H17 H 0.239124 0.497476 0.371585 0.073 Uiso 1 1 calc R U . . .
C18 C 0.1709(4) 0.6341(4) 0.4444(2) 0.0617(9) Uani 1 1 d . . . . .
H18 H 0.195684 0.618025 0.510338 0.074 Uiso 1 1 calc R U . . .
C19 C 0.1095(4) 0.7295(3) 0.4311(2) 0.0518(8) Uani 1 1 d . . . . .
C20 C 0.0710(4) 0.7500(4) 0.3324(2) 0.0624(10) Uani 1 1 d . . . . .
H20 H 0.028407 0.813641 0.321934 0.075 Uiso 1 1 calc R U . . .
C21 C 0.0951(4) 0.6771(3) 0.2491(2) 0.0581(9) Uani 1 1 d . . . . .
H21 H 0.067516 0.691867 0.183156 0.070 Uiso 1 1 calc R U . . .
C22 C -0.0732(4) 0.7814(3) 0.5255(2) 0.0520(8) Uani 1 1 d . . . . .
C23 C -0.2008(4) 0.6751(4) 0.4634(3) 0.0710(11) Uani 1 1 d . . . . .
H23 H -0.186170 0.617054 0.412317 0.085 Uiso 1 1 calc R U . . .
C24 C -0.3494(4) 0.6543(5) 0.4766(3) 0.0855(13) Uani 1 1 d . . . . .
H24 H -0.434399 0.583623 0.433338 0.103 Uiso 1 1 calc R U . . .
C25 C -0.3733(4) 0.7358(5) 0.5521(3) 0.0845(13) Uani 1 1 d . . . . .
H25 H -0.473752 0.719271 0.562063 0.101 Uiso 1 1 calc R U . . .
C26 C -0.2493(5) 0.8416(4) 0.6128(3) 0.0759(11) Uani 1 1 d . . . . .
H26 H -0.265176 0.899333 0.663386 0.091 Uiso 1 1 calc R U . . .
C27 C -0.1007(4) 0.8639(4) 0.6000(2) 0.0588(9) Uani 1 1 d . . . . .
C28 C 0.2037(4) 0.9104(3) 0.5871(2) 0.0520(8) Uani 1 1 d . . . . .
C29 C 0.3578(4) 0.9392(4) 0.5876(3) 0.0781(11) Uani 1 1 d . . . . .
H29 H 0.384645 0.887824 0.538629 0.094 Uiso 1 1 calc R U . . .
C30 C 0.4747(5) 1.0436(5) 0.6597(3) 0.0998(15) Uani 1 1 d . . . . .
H30 H 0.578619 1.060970 0.658885 0.120 Uiso 1 1 calc R U . . .
C31 C 0.4384(5) 1.1208(5) 0.7317(3) 0.1061(16) Uani 1 1 d . . . . .
H31 H 0.516716 1.191961 0.779302 0.127 Uiso 1 1 calc R U . . .
C32 C 0.2843(5) 1.0921(4) 0.7329(3) 0.0842(12) Uani 1 1 d . . . . .
H32 H 0.257458 1.142157 0.782819 0.101 Uiso 1 1 calc R U . . .
C33 C 0.1712(4) 0.9906(4) 0.6612(2) 0.0567(9) Uani 1 1 d . . . . .

loop_
_atom_site_aniso_label
_atom_site_aniso_U_11
_atom_site_aniso_U_22
_atom_site_aniso_U_33
_atom_site_aniso_U_23
_atom_site_aniso_U_13
_atom_site_aniso_U_12
O1 0.0718(18) 0.084(2) 0.0896(19) -0.0240(15) 0.0211(14) 0.0291(15)
N1 0.0607(18) 0.0482(19) 0.0507(16) 0.0001(13) 0.0090(13) 0.0220(14)
N2 0.0527(18) 0.065(2) 0.0555(17) -0.0078(15) 0.0174(14) 0.0187(15)
N3 0.116(3) 0.098(3) 0.065(2) 0.026(2) 0.030(2) 0.046(2)
N4 0.110(3) 0.066(3) 0.101(3) 0.014(2) 0.028(2) 0.050(2)
C1 0.051(2) 0.042(2) 0.0473(19) 0.0006(15) 0.0081(15) 0.0142(16)
C2 0.063(2) 0.041(2) 0.0497(19) 0.0024(16) 0.0120(16) 0.0215(16)
C3 0.057(2) 0.041(2) 0.0457(19) 0.0036(15) 0.0129(15) 0.0218(16)
C4 0.067(2) 0.048(2) 0.052(2) 0.0087(16) 0.0151(16) 0.0241(18)
C5 0.057(2) 0.042(2) 0.055(2) 0.0041(16) 0.0121(16) 0.0220(16)
C6 0.130(4) 0.089(4) 0.076(3) 0.031(3) 0.038(3) 0.057(3)
C7 0.097(3) 0.070(3) 0.059(2) 0.016(2) 0.029(2) 0.044(2)
C8 0.0494(19) 0.050(2) 0.0457(19) -0.0030(15) 0.0077(15) 0.0149(16)
C9 0.066(2) 0.072(3) 0.054(2) 0.0031(19) 0.0143(18) 0.026(2)
C10 0.082(3) 0.099(4) 0.058(2) 0.007(2) 0.026(2) 0.034(3)
C11 0.096(3) 0.068(3) 0.125(4) -0.003(3) 0.036(3) 0.046(3)
C12 0.078(3) 0.059(3) 0.094(3) -0.005(2) 0.021(2) 0.028(2)
C13 0.074(2) 0.052(2) 0.052(2) 0.0026(17) 0.0077(18) 0.033(2)
C14 0.102(3) 0.057(3) 0.063(2) 0.0184(19) 0.028(2) 0.042(2)
C15 0.124(4) 0.057(3) 0.074(3) 0.015(2) 0.023(2) 0.050(3)
C16 0.055(2) 0.040(2) 0.0460(19) 0.0058(15) 0.0108(15) 0.0179(16)
C17 0.074(2) 0.070(3) 0.051(2) 0.0107(18) 0.0166(17) 0.042(2)
C18 0.071(2) 0.075(3) 0.047(2) 0.0094(18) 0.0161(17) 0.037(2)
C19 0.054(2) 0.048(2) 0.052(2) 0.0021(16) 0.0155(16) 0.0198(17)
C20 0.076(2) 0.067(3) 0.058(2) 0.0080(18) 0.0184(18) 0.042(2)
C21 0.080(2) 0.057(2) 0.049(2) 0.0109(17) 0.0171(17) 0.038(2)
C22 0.054(2) 0.057(2) 0.0466(19) 0.0075(17) 0.0146(16) 0.0228(18)
C23 0.065(3) 0.071(3) 0.068(2) -0.006(2) 0.0173(19) 0.023(2)
C24 0.057(3) 0.104(4) 0.080(3) -0.003(2) 0.013(2) 0.021(2)
C25 0.054(2) 0.115(4) 0.082(3) 0.006(3) 0.022(2) 0.031(3)
C26 0.071(3) 0.101(4) 0.066(2) 0.002(2) 0.022(2) 0.047(3)
C27 0.061(2) 0.071(3) 0.050(2) 0.0034(18) 0.0130(17) 0.034(2)
C28 0.057(2) 0.051(2) 0.050(2) 0.0109(17) 0.0188(16) 0.0203(18)
C29 0.064(3) 0.086(3) 0.077(3) -0.008(2) 0.020(2) 0.027(2)
C30 0.057(3) 0.106(4) 0.107(4) -0.022(3) 0.009(2) 0.015(2)
C31 0.072(3) 0.107(4) 0.098(3) -0.045(3) 0.001(2) 0.015(3)
C32 0.082(3) 0.085(3) 0.070(3) -0.024(2) 0.011(2) 0.028(2)
C33 0.059(2) 0.059(2) 0.055(2) 0.0052(18) 0.0168(17) 0.0262(19)

loop_
_atom_type_symbol
_atom_type_description
_atom_type_scat_dispersion_real
_atom_type_scat_dispersion_imag
_atom_type_scat_source
C C 0.0030 0.0020 'International Tables Vol C Tables 4.2.6.8 and 6.1.1.4'
H H 0.0000 0.0000 'International Tables Vol C Tables 4.2.6.8 and 6.1.1.4'
N N 0.0060 0.0030 'International Tables Vol C Tables 4.2.6.8 and 6.1.1.4'
O O 0.0110 0.0060 'International Tables Vol C Tables 4.2.6.8 and 6.1.1.4'

loop_
_geom_angle_atom_site_label_1
_geom_angle_atom_site_label_2
_geom_angle_atom_site_label_3
_geom_angle
_geom_angle_site_symmetry_1
_geom_angle_site_symmetry_3
_geom_angle_publ_flag
C33 O1 C27 118.2(3) . . ?
C1 N1 C5 117.7(3) . . ?
C22 N2 C19 119.9(3) . . ?
C22 N2 C28 118.8(3) . . ?
C28 N2 C19 121.1(3) . . ?
C10 N3 C6 116.5(3) . . ?
C11 N4 C15 116.1(4) . . ?
N1 C1 C2 122.3(3) . . ?
N1 C1 C8 115.8(3) . . ?
C2 C1 C8 121.8(3) . . ?
C1 C2 H2 119.8 . . ?
C1 C2 C3 120.4(3) . . ?
C3 C2 H2 119.8 . . ?
C2 C3 C16 121.1(3) . . ?
C4 C3 C2 116.8(3) . . ?
C4 C3 C16 122.1(3) . . ?
C3 C4 H4 119.6 . . ?
C3 C4 C5 120.7(3) . . ?
C5 C4 H4 119.6 . . ?
N1 C5 C4 122.0(3) . . ?
N1 C5 C13 116.1(3) . . ?
C4 C5 C13 121.9(3) . . ?
N3 C6 H6 118.5 . . ?
N3 C6 C7 123.0(4) . . ?
C7 C6 H6 118.5 . . ?
C6 C7 H7 119.8 . . ?
C8 C7 C6 120.4(4) . . ?
C8 C7 H7 119.8 . . ?
C7 C8 C1 122.7(3) . . ?
C7 C8 C9 116.7(3) . . ?
C9 C8 C1 120.6(3) . . ?
C8 C9 H9 120.6 . . ?
C8 C9 C10 118.8(4) . . ?
C10 C9 H9 120.6 . . ?
N3 C10 C9 124.5(4) . . ?
N3 C10 H10 117.7 . . ?
C9 C10 H10 117.7 . . ?
N4 C11 H11 117.8 . . ?
N4 C11 C12 124.3(4) . . ?
C12 C11 H11 117.8 . . ?
C11 C12 H12 120.8 . . ?
C13 C12 C11 118.3(4) . . ?
C13 C12 H12 120.8 . . ?
C12 C13 C5 121.6(3) . . ?
C12 C13 C14 116.9(4) . . ?
C14 C13 C5 121.4(3) . . ?
C13 C14 H14 120.3 . . ?
C15 C14 C13 119.3(4) . . ?
C15 C14 H14 120.3 . . ?
N4 C15 C14 124.9(4) . . ?
N4 C15 H15 117.5 . . ?
C14 C15 H15 117.5 . . ?
C17 C16 C3 121.8(3) . . ?
C21 C16 C3 120.4(3) . . ?
C21 C16 C17 117.8(3) . . ?
C16 C17 H17 119.7 . . ?
C16 C17 C18 120.6(3) . . ?
C18 C17 H17 119.7 . . ?
C17 C18 H18 119.5 . . ?
C19 C18 C17 121.0(3) . . ?
C19 C18 H18 119.5 . . ?
C18 C19 N2 122.0(3) . . ?
C18 C19 C20 118.5(3) . . ?
C20 C19 N2 119.5(3) . . ?
C19 C20 H20 119.6 . . ?
C19 C20 C21 120.7(3) . . ?
C21 C20 H20 119.6 . . ?
C16 C21 H21 119.3 . . ?
C20 C21 C16 121.3(3) . . ?
C20 C21 H21 119.3 . . ?
C23 C22 N2 122.6(3) . . ?
C27 C22 N2 119.8(3) . . ?
C27 C22 C23 117.6(3) . . ?
C22 C23 H23 119.8 . . ?
C24 C23 C22 120.5(3) . . ?
C24 C23 H23 119.8 . . ?
C23 C24 H24 119.6 . . ?
C25 C24 C23 120.8(4) . . ?
C25 C24 H24 119.6 . . ?
C24 C25 H25 120.3 . . ?
C26 C25 C24 119.4(4) . . ?
C26 C25 H25 120.3 . . ?
C25 C26 H26 119.8 . . ?
C25 C26 C27 120.4(4) . . ?
C27 C26 H26 119.8 . . ?
C22 C27 O1 121.7(3) . . ?
C26 C27 O1 117.0(3) . . ?
C26 C27 C22 121.3(3) . . ?
C29 C28 N2 123.7(3) . . ?
C29 C28 C33 116.7(3) . . ?
C33 C28 N2 119.6(3) . . ?
C28 C29 H29 119.4 . . ?
C28 C29 C30 121.3(4) . . ?
C30 C29 H29 119.4 . . ?
C29 C30 H30 119.8 . . ?
C31 C30 C29 120.5(4) . . ?
C31 C30 H30 119.8 . . ?
C30 C31 H31 120.5 . . ?
C30 C31 C32 118.9(4) . . ?
C32 C31 H31 120.5 . . ?
C31 C32 H32 120.0 . . ?
C33 C32 C31 120.0(4) . . ?
C33 C32 H32 120.0 . . ?
C28 C33 O1 121.6(3) . . ?
C32 C33 O1 115.7(3) . . ?
C32 C33 C28 122.7(3) . . ?

loop_
_geom_bond_atom_site_label_1
_geom_bond_atom_site_label_2
_geom_bond_distance
_geom_bond_site_symmetry_2
_geom_bond_publ_flag
O1 C27 1.387(4) . ?
O1 C33 1.380(4) . ?
N1 C1 1.347(4) . ?
N1 C5 1.349(4) . ?
N2 C19 1.439(4) . ?
N2 C22 1.402(4) . ?
N2 C28 1.407(4) . ?
N3 C6 1.338(5) . ?
N3 C10 1.309(5) . ?
N4 C11 1.313(5) . ?
N4 C15 1.316(4) . ?
C1 C2 1.389(4) . ?
C1 C8 1.476(4) . ?
C2 H2 0.9300 . ?
C2 C3 1.390(4) . ?
C3 C4 1.378(4) . ?
C3 C16 1.479(4) . ?
C4 H4 0.9300 . ?
C4 C5 1.394(4) . ?
C5 C13 1.481(4) . ?
C6 H6 0.9300 . ?
C6 C7 1.381(5) . ?
C7 H7 0.9300 . ?
C7 C8 1.378(4) . ?
C8 C9 1.382(4) . ?
C9 H9 0.9300 . ?
C9 C10 1.397(5) . ?
C10 H10 0.9300 . ?
C11 H11 0.9300 . ?
C11 C12 1.410(5) . ?
C12 H12 0.9300 . ?
C12 C13 1.384(4) . ?
C13 C14 1.386(5) . ?
C14 H14 0.9300 . ?
C14 C15 1.375(5) . ?
C15 H15 0.9300 . ?
C16 C17 1.387(4) . ?
C16 C21 1.382(4) . ?
C17 H17 0.9300 . ?
C17 C18 1.390(4) . ?
C18 H18 0.9300 . ?
C18 C19 1.373(4) . ?
C19 C20 1.379(4) . ?
C20 H20 0.9300 . ?
C20 C21 1.380(4) . ?
C21 H21 0.9300 . ?
C22 C23 1.381(5) . ?
C22 C27 1.373(4) . ?
C23 H23 0.9300 . ?
C23 C24 1.377(5) . ?
C24 H24 0.9300 . ?
C24 C25 1.355(5) . ?
C25 H25 0.9300 . ?
C25 C26 1.356(5) . ?
C26 H26 0.9300 . ?
C26 C27 1.372(4) . ?
C28 C29 1.368(4) . ?
C28 C33 1.378(4) . ?
C29 H29 0.9300 . ?
C29 C30 1.386(5) . ?
C30 H30 0.9300 . ?
C30 C31 1.360(5) . ?
C31 H31 0.9300 . ?
C31 C32 1.373(5) . ?
C32 H32 0.9300 . ?
C32 C33 1.356(5) . ?

loop_
_geom_torsion_atom_site_label_1
_geom_torsion_atom_site_label_2
_geom_torsion_atom_site_label_3
_geom_torsion_atom_site_label_4
_geom_torsion
_geom_torsion_site_symmetry_1
_geom_torsion_site_symmetry_2
_geom_torsion_site_symmetry_3
_geom_torsion_site_symmetry_4
_geom_torsion_publ_flag
N1 C1 C2 C3 -0.3(4) . . . . ?
N1 C1 C8 C7 154.8(3) . . . . ?
N1 C1 C8 C9 -25.0(4) . . . . ?
N1 C5 C13 C12 31.6(5) . . . . ?
N1 C5 C13 C14 -146.3(3) . . . . ?
N2 C19 C20 C21 -178.9(3) . . . . ?
N2 C22 C23 C24 178.9(3) . . . . ?
N2 C22 C27 O1 1.4(5) . . . . ?
N2 C22 C27 C26 -178.5(3) . . . . ?
N2 C28 C29 C30 -179.6(4) . . . . ?
N2 C28 C33 O1 -1.9(5) . . . . ?
N2 C28 C33 C32 178.9(3) . . . . ?
N3 C6 C7 C8 -1.3(7) . . . . ?
N4 C11 C12 C13 2.4(7) . . . . ?
C1 N1 C5 C4 -1.0(4) . . . . ?
C1 N1 C5 C13 178.8(3) . . . . ?
C1 C2 C3 C4 -0.7(4) . . . . ?
C1 C2 C3 C16 179.2(3) . . . . ?
C1 C8 C9 C10 -179.0(3) . . . . ?
C2 C1 C8 C7 -26.3(5) . . . . ?
C2 C1 C8 C9 153.9(3) . . . . ?
C2 C3 C4 C5 0.8(4) . . . . ?
C2 C3 C16 C17 -150.0(3) . . . . ?
C2 C3 C16 C21 29.5(5) . . . . ?
C3 C4 C5 N1 0.0(5) . . . . ?
C3 C4 C5 C13 -179.8(3) . . . . ?
C3 C16 C17 C18 179.0(3) . . . . ?
C3 C16 C21 C20 -178.5(3) . . . . ?
C4 C3 C16 C17 29.8(5) . . . . ?
C4 C3 C16 C21 -150.6(3) . . . . ?
C4 C5 C13 C12 -148.6(3) . . . . ?
C4 C5 C13 C14 33.6(5) . . . . ?
C5 N1 C1 C2 1.2(4) . . . . ?
C5 N1 C1 C8 -180.0(3) . . . . ?
C5 C13 C14 C15 177.0(3) . . . . ?
C6 N3 C10 C9 3.2(7) . . . . ?
C6 C7 C8 C1 -178.8(3) . . . . ?
C6 C7 C8 C9 1.0(5) . . . . ?
C7 C8 C9 C10 1.2(5) . . . . ?
C8 C1 C2 C3 -179.1(3) . . . . ?
C8 C9 C10 N3 -3.5(6) . . . . ?
C10 N3 C6 C7 -0.8(7) . . . . ?
C11 N4 C15 C14 0.1(6) . . . . ?
C11 C12 C13 C5 -178.7(3) . . . . ?
C11 C12 C13 C14 -0.8(5) . . . . ?
C12 C13 C14 C15 -0.9(5) . . . . ?
C13 C14 C15 N4 1.4(6) . . . . ?
C15 N4 C11 C12 -2.0(6) . . . . ?
C16 C3 C4 C5 -179.0(3) . . . . ?
C16 C17 C18 C19 -0.6(5) . . . . ?
C17 C16 C21 C20 1.1(5) . . . . ?
C17 C18 C19 N2 179.3(3) . . . . ?
C17 C18 C19 C20 1.1(5) . . . . ?
C18 C19 C20 C21 -0.6(5) . . . . ?
C19 N2 C22 C23 8.6(5) . . . . ?
C19 N2 C22 C27 -172.8(3) . . . . ?
C19 N2 C28 C29 -7.0(5) . . . . ?
C19 N2 C28 C33 173.0(3) . . . . ?
C19 C20 C21 C16 -0.5(5) . . . . ?
C21 C16 C17 C18 -0.6(5) . . . . ?
C22 N2 C19 C18 -111.0(4) . . . . ?
C22 N2 C19 C20 67.2(4) . . . . ?
C22 N2 C28 C29 177.5(3) . . . . ?
C22 N2 C28 C33 -2.5(5) . . . . ?
C22 C23 C24 C25 -1.4(6) . . . . ?
C23 C22 C27 O1 -180.0(3) . . . . ?
C23 C22 C27 C26 0.2(5) . . . . ?
C23 C24 C25 C26 2.2(7) . . . . ?
C24 C25 C26 C27 -1.8(7) . . . . ?
C25 C26 C27 O1 -179.3(4) . . . . ?
C25 C26 C27 C22 0.6(6) . . . . ?
C27 O1 C33 C28 5.9(5) . . . . ?
C27 O1 C33 C32 -174.8(3) . . . . ?
C27 C22 C23 C24 0.2(6) . . . . ?
C28 N2 C19 C18 73.5(4) . . . . ?
C28 N2 C19 C20 -108.3(4) . . . . ?
C28 N2 C22 C23 -175.8(3) . . . . ?
C28 N2 C22 C27 2.8(5) . . . . ?
C28 C29 C30 C31 -0.5(7) . . . . ?
C29 C28 C33 O1 178.1(3) . . . . ?
C29 C28 C33 C32 -1.2(5) . . . . ?
C29 C30 C31 C32 1.2(8) . . . . ?
C30 C31 C32 C33 -1.9(7) . . . . ?
C31 C32 C33 O1 -177.3(4) . . . . ?
C31 C32 C33 C28 1.9(6) . . . . ?
C33 O1 C27 C22 -5.7(5) . . . . ?
C33 O1 C27 C26 174.2(3) . . . . ?
C33 C28 C29 C30 0.4(6) . . . . ?
